data_7244201
loop_
_publ_author_name
'Wan, Min'
'Wang, Yan-Ning'
'Liu, Jing-Yuan'
'Tong, Liang'
'Ye, Si-Yu'
'Li, Jun-Yi'
'Chen, Li-Zhuang'

_publ_section_title
;
 High temperature molecular-based phase transition compounds with tunable
 and switchable dielectric properties
;
_journal_issue 4
_journal_name_full CrystEngComm
_journal_page_first 782
_journal_page_last 787
_journal_paper_doi 10.1039/D1CE01488A
_journal_volume 24
_journal_year 2022
_chemical_formula_moiety 'C8 H18 N2, 2(O4 Re)'
_chemical_formula_sum 'C8 H17 N2 O8 Re2'
_chemical_formula_weight 641.64
_space_group_crystal_system orthorhombic
_space_group_IT_number 61
_space_group_name_Hall '-P 2ac 2ab'
_space_group_name_H-M_alt 'P b c a'
_atom_sites_solution_hydrogens geom
_atom_sites_solution_primary iterative
_atom_sites_solution_secondary difmap
_audit_creation_date 2021-08-24
_audit_creation_method
;
Olex2 1.2
(compiled 2018.05.29 svn.r3508 for OlexSys, GUI svn.r5506)
;
_audit_update_record
;
2021-08-29 deposited with the CCDC.	2021-12-28 downloaded from the CCDC.
;
_cell_angle_alpha 90.00
_cell_angle_beta 90.00
_cell_angle_gamma 90.00
_cell_formula_units_Z 8
_cell_length_a 10.2360(13)
_cell_length_b 14.7742(19)
_cell_length_c 19.084(2)
_cell_measurement_reflns_used 5355
_cell_measurement_temperature 296(2)
_cell_measurement_theta_max 27.454
_cell_measurement_theta_min 2.643
_cell_volume 2886.0(6)
_computing_cell_refinement 'SAINT V8.18C (?, 2016)'
_computing_data_reduction 'SAINT V8.18C (?, 2016)'
_computing_molecular_graphics 'Olex2 (Dolomanov et al., 2009)'
_computing_publication_material 'Olex2 (Dolomanov et al., 2009)'
_computing_structure_refinement 'XL (Sheldrick, 2008)'
_computing_structure_solution 'olex2.solve (Bourhis et al., 2015)'
_diffrn_ambient_temperature 296.15
_diffrn_measured_fraction_theta_full 0.999
_diffrn_measured_fraction_theta_max 0.999
_diffrn_measurement_device_type 'CCD area detector'
_diffrn_measurement_method 'phi and omega scans'
_diffrn_radiation_monochromator graphite
_diffrn_radiation_type MoK\a
_diffrn_radiation_wavelength 0.71073
_diffrn_reflns_av_R_equivalents 0.0815
_diffrn_reflns_av_unetI/netI 0.0450
_diffrn_reflns_limit_h_max 12
_diffrn_reflns_limit_h_min -12
_diffrn_reflns_limit_k_max 18
_diffrn_reflns_limit_k_min -18
_diffrn_reflns_limit_l_max 23
_diffrn_reflns_limit_l_min -23
_diffrn_reflns_number 20684
_diffrn_reflns_theta_full 26.39
_diffrn_reflns_theta_max 26.39
_diffrn_reflns_theta_min 2.65
_diffrn_source 'fine-focus sealed tube'
_exptl_absorpt_coefficient_mu 16.799
_exptl_absorpt_correction_T_max 0.158
_exptl_absorpt_correction_T_min 0.129
_exptl_absorpt_correction_type multi-scan
_exptl_crystal_colour 'clear light white'
_exptl_crystal_colour_lustre clear
_exptl_crystal_colour_modifier light
_exptl_crystal_colour_primary white
_exptl_crystal_density_diffrn 2.953
_exptl_crystal_density_method 'not measured'
_exptl_crystal_description block
_exptl_crystal_F_000 2344
_exptl_crystal_size_max 0.15
_exptl_crystal_size_mid 0.14
_exptl_crystal_size_min 0.13
_refine_diff_density_max 1.291
_refine_diff_density_min -5.382
_refine_diff_density_rms 0.479
_refine_ls_extinction_method none
_refine_ls_goodness_of_fit_ref 1.083
_refine_ls_hydrogen_treatment constr
_refine_ls_matrix_type full
_refine_ls_number_parameters 182
_refine_ls_number_reflns 2957
_refine_ls_number_restraints 0
_refine_ls_restrained_S_all 1.083
_refine_ls_R_factor_all 0.0500
_refine_ls_R_factor_gt 0.0399
_refine_ls_shift/su_max 0.001
_refine_ls_shift/su_mean 0.000
_refine_ls_structure_factor_coef Fsqd
_refine_ls_weighting_details 'calc w=1/[\s^2^(Fo^2^)+(0.0587P)^2^+0.0000P] where P=(Fo^2^+2Fc^2^)/3'
_refine_ls_weighting_scheme calc
_refine_ls_wR_factor_gt 0.0940
_refine_ls_wR_factor_ref 0.1002
_reflns_number_gt 2422
_reflns_number_total 2957
_reflns_threshold_expression >2sigma(I)
_cod_data_source_file d1ce01488a2.cif
_cod_data_source_block EtdabcoReO4
_cod_depositor_comments 'Adding full bibliography for 7244198--7244201.cif.'
_cod_database_code 7244201
_olex2_refinement_description
;
1. Fixed Uiso
 At 1.2 times of:
  All C(H,H) groups, All N(H) groups
 At 1.5 times of:
  All C(H,H,H) groups
2.a Ternary CH refined with riding coordinates:
 N4(H4)
2.b Secondary CH2 refined with riding coordinates:
 C1(H1A,H1B), C2(H2A,H2B), C3(H3A,H3B), C4(H4A,H4B), C5(H5A,H5B), C6(H6A,H6B),
 C7(H7A,H7B)
2.c Idealised Me refined as rotating group:
 C8(H8A,H8B,H8C)
;
_olex2_submission_special_instructions 'No special instructions were received'

loop_
_space_group_symop_id
_space_group_symop_operation_xyz
1 'x, y, z'
2 '-x+1/2, -y, z+1/2'
3 'x+1/2, -y+1/2, -z'
4 '-x, y+1/2, -z+1/2'
5 '-x, -y, -z'
6 'x-1/2, y, -z-1/2'
7 '-x-1/2, y-1/2, z'
8 'x, -y-1/2, z-1/2'

loop_
_atom_site_label
_atom_site_type_symbol
_atom_site_fract_x
_atom_site_fract_y
_atom_site_fract_z
_atom_site_U_iso_or_equiv
_atom_site_adp_type
_atom_site_occupancy
_atom_site_calc_flag
_atom_site_disorder_assembly
_atom_site_disorder_group
_atom_site_refinement_flags_posn
N0AA N 0.3718(5) 0.3726(4) 0.1194(3) 0.0180(12) Uani 1 d . . .
N4 N 0.5027(6) 0.2303(4) 0.0964(3) 0.0229(14) Uani 1 d . . .
H4 H 0.5494 0.1789 0.0882 0.027 Uiso 1 calc . . R
C1 C 0.5447(7) 0.2723(6) 0.1652(4) 0.0311(19) Uani 1 d . . .
H1A H 0.5411 0.2275 0.2023 0.037 Uiso 1 calc . . R
H1B H 0.6338 0.2941 0.1615 0.037 Uiso 1 calc . . R
C2 C 0.4545(7) 0.3496(5) 0.1819(4) 0.0220(16) Uani 1 d . . .
H2A H 0.3987 0.3331 0.2209 0.026 Uiso 1 calc . . R
H2B H 0.5054 0.4021 0.1955 0.026 Uiso 1 calc . . R
C3 C 0.5259(7) 0.2963(6) 0.0399(4) 0.0289(18) Uani 1 d . . .
H3A H 0.4915 0.2729 -0.0039 0.035 Uiso 1 calc . . R
H3B H 0.6190 0.3057 0.0342 0.035 Uiso 1 calc . . R
C4 C 0.4599(7) 0.3859(6) 0.0571(4) 0.0241(17) Uani 1 d . . .
H4A H 0.5254 0.4314 0.0676 0.029 Uiso 1 calc . . R
H4B H 0.4092 0.4065 0.0172 0.029 Uiso 1 calc . . R
C5 C 0.3608(8) 0.2087(7) 0.1000(5) 0.036(2) Uani 1 d . . .
H5A H 0.3435 0.1716 0.1409 0.043 Uiso 1 calc . . R
H5B H 0.3352 0.1748 0.0588 0.043 Uiso 1 calc . . R
C6 C 0.2832(8) 0.2940(6) 0.1043(5) 0.0321(19) Uani 1 d . . .
H6A H 0.2182 0.2888 0.1410 0.039 Uiso 1 calc . . R
H6B H 0.2380 0.3041 0.0603 0.039 Uiso 1 calc . . R
C7 C 0.2961(8) 0.4590(5) 0.1313(4) 0.0283(18) Uani 1 d . . .
H7A H 0.3573 0.5089 0.1349 0.034 Uiso 1 calc . . R
H7B H 0.2411 0.4701 0.0908 0.034 Uiso 1 calc . . R
C8 C 0.2117(9) 0.4578(7) 0.1959(5) 0.047(3) Uani 1 d . . .
H8A H 0.1536 0.4068 0.1940 0.071 Uiso 1 calc . . GR
H8B H 0.1616 0.5126 0.1981 0.071 Uiso 1 calc . . GR
H8C H 0.2660 0.4531 0.2367 0.071 Uiso 1 calc . . GR
Re4 Re 0.88222(3) 0.15303(2) 0.152028(16) 0.02427(13) Uani 1 d . . .
O1 O 0.8112(7) 0.1870(4) 0.2295(3) 0.0455(16) Uani 1 d . . .
O2 O 0.8877(6) 0.0373(5) 0.1512(4) 0.0448(17) Uani 1 d . . .
O3 O 1.0380(6) 0.1928(6) 0.1462(4) 0.069(2) Uani 1 d . . .
O4 O 0.7922(6) 0.1920(4) 0.0818(3) 0.0364(15) Uani 1 d . . .
Re2 Re 0.88584(3) 0.44666(2) 0.084104(16) 0.02329(13) Uani 1 d . . .
O5 O 0.8420(7) 0.3794(5) 0.1529(3) 0.0468(17) Uani 1 d . . .
O6 O 1.0178(6) 0.3984(5) 0.0426(3) 0.0431(16) Uani 1 d . . .
O7 O 0.9271(7) 0.5530(4) 0.1156(4) 0.0426(15) Uani 1 d . . .
O8 O 0.7588(5) 0.4497(4) 0.0255(3) 0.0374(15) Uani 1 d . . .

loop_
_atom_site_aniso_label
_atom_site_aniso_U_11
_atom_site_aniso_U_22
_atom_site_aniso_U_33
_atom_site_aniso_U_23
_atom_site_aniso_U_13
_atom_site_aniso_U_12
N0AA 0.018(3) 0.020(3) 0.017(3) -0.002(3) 0.000(2) -0.001(2)
N4 0.028(3) 0.015(3) 0.026(3) -0.002(3) 0.001(3) 0.003(3)
C1 0.022(4) 0.042(5) 0.029(4) -0.001(4) -0.006(3) 0.012(3)
C2 0.035(4) 0.018(4) 0.014(3) 0.003(3) -0.007(3) 0.000(3)
C3 0.029(4) 0.035(5) 0.023(4) -0.002(4) 0.005(3) 0.005(3)
C4 0.026(4) 0.033(5) 0.013(3) 0.004(3) 0.006(3) -0.004(3)
C5 0.035(5) 0.032(5) 0.039(5) -0.003(4) 0.000(4) -0.013(4)
C6 0.027(4) 0.026(5) 0.043(5) 0.002(4) -0.002(3) -0.010(3)
C7 0.034(4) 0.019(4) 0.032(4) -0.001(4) 0.002(3) 0.009(3)
C8 0.054(6) 0.055(7) 0.034(5) -0.003(5) 0.009(4) 0.032(5)
Re4 0.02247(19) 0.0273(2) 0.0230(2) 0.00131(13) -0.00103(11) -0.00121(12)
O1 0.071(4) 0.037(4) 0.029(3) -0.009(3) 0.005(3) 0.008(3)
O2 0.050(4) 0.040(4) 0.044(4) 0.000(3) -0.003(3) 0.015(3)
O3 0.027(4) 0.085(6) 0.094(6) 0.030(5) -0.011(3) -0.018(4)
O4 0.036(3) 0.044(4) 0.030(3) -0.003(3) -0.001(2) 0.008(3)
Re2 0.0273(2) 0.0206(2) 0.0219(2) -0.00049(12) 0.00008(11) -0.00256(11)
O5 0.069(4) 0.036(4) 0.035(4) 0.004(3) 0.010(3) -0.002(3)
O6 0.037(3) 0.049(4) 0.044(4) -0.006(3) 0.005(3) 0.012(3)
O7 0.054(4) 0.024(4) 0.049(4) -0.002(3) -0.009(3) -0.011(3)
O8 0.031(3) 0.051(4) 0.030(3) -0.003(3) -0.002(2) -0.001(3)

loop_
_atom_type_symbol
_atom_type_description
_atom_type_scat_dispersion_real
_atom_type_scat_dispersion_imag
_atom_type_scat_source
C C 0.0033 0.0016 'International Tables Vol C Tables 4.2.6.8 and 6.1.1.4'
H H 0.0000 0.0000 'International Tables Vol C Tables 4.2.6.8 and 6.1.1.4'
N N 0.0061 0.0033 'International Tables Vol C Tables 4.2.6.8 and 6.1.1.4'
O O 0.0106 0.0060 'International Tables Vol C Tables 4.2.6.8 and 6.1.1.4'
Re Re -1.0185 7.2310 'International Tables Vol C Tables 4.2.6.8 and 6.1.1.4'

loop_
_geom_angle_atom_site_label_1
_geom_angle_atom_site_label_2
_geom_angle_atom_site_label_3
_geom_angle
_geom_angle_site_symmetry_1
_geom_angle_site_symmetry_3
_geom_angle_publ_flag
C2 N0AA C4 108.6(5) . . ?
C2 N0AA C6 108.6(6) . . ?
C2 N0AA C7 111.3(6) . . ?
C4 N0AA C7 108.4(6) . . ?
C6 N0AA C4 108.1(6) . . ?
C6 N0AA C7 111.9(6) . . ?
C1 N4 H4 110.0 . . ?
C3 N4 H4 110.0 . . ?
C3 N4 C1 108.5(6) . . ?
C3 N4 C5 109.4(6) . . ?
C5 N4 H4 110.0 . . ?
C5 N4 C1 108.9(6) . . ?
N4 C1 H1A 109.9 . . ?
N4 C1 H1B 109.9 . . ?
H1A C1 H1B 108.3 . . ?
C2 C1 N4 108.7(6) . . ?
C2 C1 H1A 109.9 . . ?
C2 C1 H1B 109.9 . . ?
N0AA C2 C1 110.5(6) . . ?
N0AA C2 H2A 109.5 . . ?
N0AA C2 H2B 109.5 . . ?
C1 C2 H2A 109.5 . . ?
C1 C2 H2B 109.5 . . ?
H2A C2 H2B 108.1 . . ?
N4 C3 H3A 109.6 . . ?
N4 C3 H3B 109.6 . . ?
N4 C3 C4 110.3(6) . . ?
H3A C3 H3B 108.1 . . ?
C4 C3 H3A 109.6 . . ?
C4 C3 H3B 109.6 . . ?
N0AA C4 C3 108.8(6) . . ?
N0AA C4 H4A 109.9 . . ?
N0AA C4 H4B 109.9 . . ?
C3 C4 H4A 109.9 . . ?
C3 C4 H4B 109.9 . . ?
H4A C4 H4B 108.3 . . ?
N4 C5 H5A 109.7 . . ?
N4 C5 H5B 109.7 . . ?
N4 C5 C6 110.0(7) . . ?
H5A C5 H5B 108.2 . . ?
C6 C5 H5A 109.7 . . ?
C6 C5 H5B 109.7 . . ?
N0AA C6 H6A 109.7 . . ?
N0AA C6 H6B 109.7 . . ?
C5 C6 N0AA 110.0(6) . . ?
C5 C6 H6A 109.7 . . ?
C5 C6 H6B 109.7 . . ?
H6A C6 H6B 108.2 . . ?
N0AA C7 H7A 108.7 . . ?
N0AA C7 H7B 108.7 . . ?
H7A C7 H7B 107.6 . . ?
C8 C7 N0AA 114.0(7) . . ?
C8 C7 H7A 108.7 . . ?
C8 C7 H7B 108.7 . . ?
C7 C8 H8A 109.5 . . ?
C7 C8 H8B 109.5 . . ?
C7 C8 H8C 109.5 . . ?
H8A C8 H8B 109.5 . . ?
H8A C8 H8C 109.5 . . ?
H8B C8 H8C 109.5 . . ?
O1 Re4 O4 110.1(3) . . ?
O2 Re4 O1 108.3(3) . . ?
O2 Re4 O4 110.1(3) . . ?
O3 Re4 O1 110.5(4) . . ?
O3 Re4 O2 108.3(4) . . ?
O3 Re4 O4 109.5(3) . . ?
O5 Re2 O6 108.6(3) . . ?
O5 Re2 O7 109.0(3) . . ?
O5 Re2 O8 108.5(3) . . ?
O6 Re2 O7 110.1(3) . . ?
O8 Re2 O6 107.8(3) . . ?
O8 Re2 O7 112.7(3) . . ?

loop_
_geom_bond_atom_site_label_1
_geom_bond_atom_site_label_2
_geom_bond_distance
_geom_bond_site_symmetry_2
_geom_bond_publ_flag
N0AA C2 1.501(9) . ?
N0AA C4 1.506(8) . ?
N0AA C6 1.502(9) . ?
N0AA C7 1.509(9) . ?
N4 H4 0.9100 . ?
N4 C1 1.515(9) . ?
N4 C3 1.474(10) . ?
N4 C5 1.488(9) . ?
C1 H1A 0.9700 . ?
C1 H1B 0.9700 . ?
C1 C2 1.502(10) . ?
C2 H2A 0.9700 . ?
C2 H2B 0.9700 . ?
C3 H3A 0.9700 . ?
C3 H3B 0.9700 . ?
C3 C4 1.522(11) . ?
C4 H4A 0.9700 . ?
C4 H4B 0.9700 . ?
C5 H5A 0.9700 . ?
C5 H5B 0.9700 . ?
C5 C6 1.493(13) . ?
C6 H6A 0.9700 . ?
C6 H6B 0.9700 . ?
C7 H7A 0.9700 . ?
C7 H7B 0.9700 . ?
C7 C8 1.506(11) . ?
C8 H8A 0.9600 . ?
C8 H8B 0.9600 . ?
C8 H8C 0.9600 . ?
Re4 O1 1.723(6) . ?
Re4 O2 1.711(8) . ?
Re4 O3 1.703(6) . ?
Re4 O4 1.726(6) . ?
Re2 O5 1.707(6) . ?
Re2 O6 1.720(6) . ?
Re2 O7 1.734(6) . ?
Re2 O8 1.716(6) . ?

loop_
_geom_torsion_atom_site_label_1
_geom_torsion_atom_site_label_2
_geom_torsion_atom_site_label_3
_geom_torsion_atom_site_label_4
_geom_torsion
_geom_torsion_site_symmetry_1
_geom_torsion_site_symmetry_2
_geom_torsion_site_symmetry_3
_geom_torsion_site_symmetry_4
_geom_torsion_publ_flag
N4 C1 C2 N0AA -12.0(9) . . . . ?
N4 C3 C4 N0AA -10.5(8) . . . . ?
N4 C5 C6 N0AA -12.4(9) . . . . ?
C1 N4 C3 C4 -53.6(8) . . . . ?
C1 N4 C5 C6 66.6(9) . . . . ?
C2 N0AA C4 C3 65.0(7) . . . . ?
C2 N0AA C6 C5 -51.2(8) . . . . ?
C2 N0AA C7 C8 -55.9(9) . . . . ?
C3 N4 C1 C2 67.0(8) . . . . ?
C3 N4 C5 C6 -51.8(9) . . . . ?
C4 N0AA C2 C1 -51.8(8) . . . . ?
C4 N0AA C6 C5 66.4(8) . . . . ?
C4 N0AA C7 C8 -175.3(7) . . . . ?
C5 N4 C1 C2 -52.0(9) . . . . ?
C5 N4 C3 C4 65.1(8) . . . . ?
C6 N0AA C2 C1 65.5(8) . . . . ?
C6 N0AA C4 C3 -52.6(8) . . . . ?
C6 N0AA C7 C8 65.6(9) . . . . ?
C7 N0AA C2 C1 -171.0(6) . . . . ?
C7 N0AA C4 C3 -174.0(6) . . . . ?
C7 N0AA C6 C5 -174.3(7) . . . . ?
